data_2007669
loop_
_publ_author_name
'Gallagher, John F.'
'Briody, John M.'
'Cantwell, Brendan P.'

_publ_section_title
;N---H&#x00B7;&#x00B7;&#x00B7;N Hydrogen Bonding in the Four Independent
 Molecules of
 (2<i>S</i>,4<i>S</i>,5<i>R</i>)-({-})-2-(1<i>H</i>-Imidazol-2-yl)-3,4-dimethyl-5-phenyl-1,3-oxazolidine,
 with C-H&#x00B7;&#x00B7;&#x00B7;\p~arene~, C-H&#x00B7;&#x00B7;&#x00B7;O and
 C-H&#x00B7;&#x00B7;&#x00B7;\p~C=C~ Interactions
;
_journal_issue 9
_journal_name_full 'Acta Crystallographica Section C'
_journal_page_first 1331
_journal_page_last 1335
_journal_paper_doi 10.1107/S0108270198004089
_journal_volume 54
_journal_year 1998
_chemical_formula_moiety 'C14 H17 N3 O '
_chemical_formula_sum 'C14 H17 N3 O'
_chemical_formula_weight 243.31
_chemical_name_systematic
;
(2S,4S,5R)-(-)-2-(1H-Imidazol-2-yl)-3,4-dimethyl-5-phenyl-1,3-oxazolidine
;
_space_group_IT_number 4
_symmetry_cell_setting monoclinic
_symmetry_space_group_name_Hall 'P 2yb'
_symmetry_space_group_name_H-M 'P 1 21 1'
_cell_angle_alpha 90.00
_cell_angle_beta 91.808(5)
_cell_angle_gamma 90.00
_cell_formula_units_Z 8
_cell_length_a 9.9403(6)
_cell_length_b 25.4021(14)
_cell_length_c 10.5870(5)
_cell_measurement_reflns_used 25
_cell_measurement_temperature 294.0(10)
_cell_measurement_theta_max 19.27
_cell_measurement_theta_min 9.68
_cell_volume 2671.9(3)
_computing_cell_refinement 'SET4 and CELDIM in CAD-4-PC Software'
_computing_data_collection 'CAD-4-PC Software (Enraf-Nonius, 1992)'
_computing_data_reduction 'DATRD2 in NRCVAX96 (Gabe et al., 1989)'
_computing_molecular_graphics
;
NRCVAX96, ORTEPII (Johnson, 1976), PLATON (Spek, 1997a) and
PLUTON (Spek, 1997b)
;
_computing_publication_material 'NRCVAX96, SHELXL97 and WordPerfect macro PRPCIF97 (Ferguson, 1997)'
_computing_structure_refinement 'NRCVAX96 and SHELXL97 (Sheldrick, 1997b)'
_computing_structure_solution 'SHELXS97 (Sheldrick, 1997a)'
_diffrn_ambient_temperature 294.0(10)
_diffrn_measured_fraction_theta_full 1.00
_diffrn_measured_fraction_theta_max 1.00
_diffrn_measurement_device 'Enraf-Nonius CAD-4'
_diffrn_measurement_method \w-2\q
_diffrn_radiation_monochromator graphite
_diffrn_radiation_source 'X-ray tube'
_diffrn_radiation_type MoK\a
_diffrn_radiation_wavelength 0.71073
_diffrn_reflns_av_R_equivalents 0.008
_diffrn_reflns_av_sigmaI/netI 0.0365
_diffrn_reflns_limit_h_max 12
_diffrn_reflns_limit_h_min -12
_diffrn_reflns_limit_k_max 32
_diffrn_reflns_limit_k_min 0
_diffrn_reflns_limit_l_max 13
_diffrn_reflns_limit_l_min 0
_diffrn_reflns_number 6273
_diffrn_reflns_theta_full 27.0
_diffrn_reflns_theta_max 27.0
_diffrn_reflns_theta_min 2.0
_diffrn_standards_decay_% 2.0
_diffrn_standards_interval_time 120
_diffrn_standards_number 3
_exptl_absorpt_coefficient_mu 0.079
_exptl_absorpt_correction_type none
_exptl_crystal_colour colorless
_exptl_crystal_density_diffrn 1.210
_exptl_crystal_density_method 'not measured'
_exptl_crystal_description block
_exptl_crystal_F_000 1040
_exptl_crystal_size_max 0.45
_exptl_crystal_size_mid 0.25
_exptl_crystal_size_min 0.25
_refine_diff_density_max 0.14
_refine_diff_density_min -0.13
_refine_ls_extinction_coef 0.0132(9)
_refine_ls_extinction_method SHELXL97
_refine_ls_goodness_of_fit_ref 1.009
_refine_ls_hydrogen_treatment 'H atoms constrained'
_refine_ls_matrix_type full
_refine_ls_number_parameters 650
_refine_ls_number_reflns 5953
_refine_ls_number_restraints 1
_refine_ls_restrained_S_all 1.009
_refine_ls_R_factor_all 0.068
_refine_ls_R_factor_gt 0.038
_refine_ls_shift/su_max 0.001
_refine_ls_shift/su_mean 0.000
_refine_ls_structure_factor_coef Fsqd
_refine_ls_weighting_details 'w = 1/[\s^2^(Fo^2^)+(0.0484P)^2^] where P = (Fo^2^+2Fc^2^)/3'
_refine_ls_weighting_scheme calc
_refine_ls_wR_factor_ref 0.088
_reflns_number_gt 4034
_reflns_number_total 5953
_reflns_threshold_expression I>2\s(I)
_cod_data_source_file sk1179.cif
_cod_data_source_block sk1179
_cod_depositor_comments
;
The following automatic conversions were performed:

'_refine_ls_weighting_scheme' value 'calc w =
1/[\s^2^(Fo^2^)+(0.0484P)^2^] where P = (Fo^2^+2Fc^2^)/3' was changed
to 'calc'. New tag '_refine_ls_weighting_details' was created. The
value of the new tag was set to 'w = 1/[\s^2^(Fo^2^)+(0.0484P)^2^]
where P = (Fo^2^+2Fc^2^)/3'.

Automatic conversion script
Id: cif_fix_values 3143 2015-03-26 13:38:13Z robertas 
;
_cod_original_sg_symbol_Hall 'P 2y1'
_cod_original_sg_symbol_H-M 'P 21'
_cod_original_formula_sum 'C14 H17 N3 O '
_cod_database_code 2007669

loop_
_symmetry_equiv_pos_as_xyz
'x, y, z'
'-x, y+1/2, -z'

loop_
_atom_site_label
_atom_site_fract_x
_atom_site_fract_y
_atom_site_fract_z
_atom_site_U_iso_or_equiv
_atom_site_adp_type
_atom_site_calc_flag
_atom_site_refinement_flags
_atom_site_occupancy
_atom_site_disorder_assembly
_atom_site_disorder_group
_atom_site_type_symbol
O1A .83570(18) .83693(8) .69949(17) .0591(5) Uani d . 1 . . O
C2A .8329(3) .79872(11) .6017(2) .0480(6) Uani d . 1 . . C
N3A .9291(2) .75910(8) .64246(19) .0456(5) Uani d . 1 . . N
C31A .9136(4) .71047(12) .5725(3) .0802(10) Uani d . 1 . . C
C4A .9050(3) .75469(12) .7779(2) .0511(7) Uani d . 1 . . C
C41A 1.0112(3) .72353(14) .8505(3) .0693(9) Uani d . 1 . . C
C5A .8908(3) .81269(12) .8135(2) .0546(7) Uani d . 1 . . C
C6A .8653(2) .82264(10) .4788(2) .0450(6) Uani d . 1 . . C
N7A .7755(2) .84000(10) .3954(2) .0563(6) Uani d . 1 . . N
C8A .8493(3) .86016(13) .2988(3) .0676(9) Uani d . 1 . . C
C9A .9825(3) .85392(11) .3254(3) .0584(8) Uani d . 1 . . C
N10A .9918(2) .83005(9) .4392(2) .0487(5) Uani d . 1 . . N
C11A 1.0170(3) .84193(12) .8549(2) .0519(6) Uani d . 1 . . C
C12A 1.1261(3) .84556(13) .7769(3) .0588(7) Uani d . 1 . . C
C13A 1.2399(3) .87314(13) .8152(3) .0637(8) Uani d . 1 . . C
C14A 1.2470(3) .89753(13) .9296(3) .0697(9) Uani d . 1 . . C
C15A 1.1420(4) .89409(16) 1.0075(3) .0867(11) Uani d . 1 . . C
C16A 1.0272(3) .86641(15) .9707(3) .0718(9) Uani d . 1 . . C
O1B .33125(18) .65254(8) -.04233(17) .0567(5) Uani d . 1 . . O
C2B .3170(2) .68567(10) .0641(2) .0446(6) Uani d . 1 . . C
N3B .4100(2) .72823(8) .0468(2) .0459(5) Uani d . 1 . . N
C31B .3760(5) .77455(13) .1220(3) .0835(11) Uani d . 1 . . C
C4B .4019(3) .73789(11) -.0901(2) .0481(6) Uani d . 1 . . C
C41B .5163(3) .77110(12) -.1359(3) .0668(8) Uani d . 1 . . C
C5B .3906(3) .68206(11) -.1417(2) .0481(6) Uani d . 1 . . C
C6B .3427(2) .65512(10) .1826(2) .0463(6) Uani d . 1 . . C
N7B .2478(2) .63489(10) .2521(2) .0632(6) Uani d . 1 . . N
C8B .3148(3) .60753(15) .3452(3) .0761(10) Uani d . 1 . . C
C9B .4484(3) .61146(13) .3321(3) .0651(8) Uani d . 1 . . C
N10B .4659(2) .64171(9) .2292(2) .0523(6) Uani d . 1 . . N
C11B .5199(3) .65557(10) -.1789(2) .0472(6) Uani d . 1 . . C
C12B .6225(3) .64713(12) -.0892(3) .0565(7) Uani d . 1 . . C
C13B .7400(3) .62245(12) -.1215(3) .0629(8) Uani d . 1 . . C
C14B .7566(3) .60592(12) -.2437(3) .0677(9) Uani d . 1 . . C
C15B .6575(4) .61462(13) -.3334(3) .0686(9) Uani d . 1 . . C
C16B .5387(3) .63946(12) -.3011(3) .0568(7) Uani d . 1 . . C
O1C .33147(18) .91039(7) .31872(18) .0558(5) Uani d . 1 . . O
C2C .3674(2) .89494(11) .4446(3) .0474(6) Uani d . 1 . . C
N3C .4944(2) .92091(9) .4712(2) .0478(5) Uani d . 1 . . N
C31C .5356(4) .92137(15) .6044(3) .0764(10) Uani d . 1 . . C
C4C .4765(3) .97304(10) .4150(3) .0531(7) Uani d . 1 . . C
C41C .6083(3) 1.00159(13) .3987(3) .0671(8) Uani d . 1 . . C
C5C .3948(3) .96006(10) .2928(3) .0494(6) Uani d . 1 . . C
C6C .3790(2) .83660(11) .4551(2) .0432(6) Uani d . 1 . . C
N7C .2798(2) .80466(9) .4827(2) .0528(6) Uani d . 1 . . N
C8C .3360(3) .75534(12) .4819(3) .0628(8) Uani d . 1 . . C
C9C .4679(3) .75838(12) .4548(3) .0576(7) Uani d . 1 . . C
N10C .4940(2) .81039(9) .4376(2) .0478(5) Uani d . 1 . . N
C11C .4758(3) .95673(11) .1753(3) .0510(7) Uani d . 1 . . C
C12C .5438(3) .91175(13) .1433(3) .0609(8) Uani d . 1 . . C
C13C .6195(4) .91035(19) .0363(4) .0845(11) Uani d . 1 . . C
C14C .6257(4) .9541(2) -.0402(4) .0994(14) Uani d . 1 . . C
C15C .5607(5) .9989(2) -.0081(4) .1057(14) Uani d . 1 . . C
C16C .4839(4) 1.00011(14) .0974(3) .0774(10) Uani d . 1 . . C
O1D -.19147(18) .56726(8) .3847(2) .0603(5) Uani d . 1 . . O
C2D -.1577(3) .57742(11) .2568(3) .0539(7) Uani d . 1 . . C
N3D -.0318(2) .55004(10) .2414(2) .0550(6) Uani d . 1 . . N
C31D .0018(4) .54289(16) .1083(3) .0839(11) Uani d . 1 . . C
C4D -.0505(3) .50078(11) .3102(3) .0619(8) Uani d . 1 . . C
C41D .0793(4) .47061(14) .3353(4) .0787(10) Uani d . 1 . . C
C5D -.1212(3) .52049(11) .4272(3) .0575(7) Uani d . 1 . . C
C6D -.1478(2) .63485(11) .2354(2) .0456(6) Uani d . 1 . . C
N7D -.2519(2) .66635(10) .2143(2) .0564(6) Uani d . 1 . . N
C8D -.1980(3) .71573(13) .2035(3) .0608(8) Uani d . 1 . . C
C9D -.0626(3) .71355(12) .2177(3) .0572(7) Uani d . 1 . . C
N10D -.0322(2) .66193(9) .2378(2) .0487(5) Uani d . 1 . . N
C11D -.0340(3) .53214(10) .5425(3) .0505(7) Uani d . 1 . . C
C12D .0400(3) .57779(11) .5522(3) .0543(7) Uani d . 1 . . C
C13D .1179(3) .58803(14) .6593(3) .0673(9) Uani d . 1 . . C
C14D .1248(4) .55299(18) .7575(4) .0799(10) Uani d . 1 . . C
C15D .0523(4) .50745(17) .7487(4) .0847(11) Uani d . 1 . . C
C16D -.0267(3) .49692(12) .6428(3) .0684(9) Uani d . 1 . . C
H2A .7431 .7829 .5952 .058 Uiso calc R 1 . . H
H31A .9794 .6855 .6029 .120 Uiso calc R 1 . . H
H31B .9260 .7171 .4844 .120 Uiso calc R 1 . . H
H31C .8249 .6966 .5839 .120 Uiso calc R 1 . . H
H4A .8179 .7374 .7882 .061 Uiso calc R 1 . . H
H41A 1.0112 .6879 .8205 .104 Uiso calc R 1 . . H
H41B .9919 .7239 .9388 .104 Uiso calc R 1 . . H
H41C 1.0979 .7390 .8385 .104 Uiso calc R 1 . . H
H5A .8249 .8157 .8800 .065 Uiso calc R 1 . . H
H8A .8130 .8758 .2259 .081 Uiso calc R 1 . . H
H9A 1.0533 .8640 .2754 .070 Uiso calc R 1 . . H
H10A 1.0649 .8212 .4792 .058 Uiso calc R 1 . . H
H12A 1.1227 .8293 .6982 .071 Uiso calc R 1 . . H
H13A 1.3125 .8751 .7622 .076 Uiso calc R 1 . . H
H14A 1.3235 .9165 .9542 .084 Uiso calc R 1 . . H
H15A 1.1468 .9104 1.0862 .104 Uiso calc R 1 . . H
H16A .9559 .8643 1.0253 .086 Uiso calc R 1 . . H
H2B .2251 .6997 .0636 .053 Uiso calc R 1 . . H
H31D .4402 .8020 .1079 .125 Uiso calc R 1 . . H
H31E .3781 .7654 .2100 .125 Uiso calc R 1 . . H
H31F .2875 .7866 .0973 .125 Uiso calc R 1 . . H
H4B .3173 .7563 -.1102 .058 Uiso calc R 1 . . H
H41D .5133 .8052 -.0972 .100 Uiso calc R 1 . . H
H41E .5082 .7748 -.2261 .100 Uiso calc R 1 . . H
H41F .6004 .7544 -.1137 .100 Uiso calc R 1 . . H
H5B .3280 .6822 -.2151 .058 Uiso calc R 1 . . H
H8B .2738 .5888 .4088 .091 Uiso calc R 1 . . H
H9B .5153 .5964 .3836 .078 Uiso calc R 1 . . H
H10B .5417 .6508 .1989 .063 Uiso calc R 1 . . H
H12B .6118 .6582 -.0064 .068 Uiso calc R 1 . . H
H13B .8081 .6170 -.0607 .076 Uiso calc R 1 . . H
H14B .8353 .5888 -.2652 .081 Uiso calc R 1 . . H
H15B .6694 .6039 -.4163 .082 Uiso calc R 1 . . H
H16B .4715 .6452 -.3626 .068 Uiso calc R 1 . . H
H2C .2999 .9078 .5026 .057 Uiso calc R 1 . . H
H31G .6204 .9392 .6148 .115 Uiso calc R 1 . . H
H31H .5446 .8858 .6344 .115 Uiso calc R 1 . . H
H31I .4689 .9394 .6519 .115 Uiso calc R 1 . . H
H4C .4201 .9941 .4700 .064 Uiso calc R 1 . . H
H41G .6508 1.0077 .4801 .101 Uiso calc R 1 . . H
H41H .5916 1.0347 .3573 .101 Uiso calc R 1 . . H
H41I .6663 .9805 .3485 .101 Uiso calc R 1 . . H
H5C .3247 .9868 .2800 .059 Uiso calc R 1 . . H
H8C .2900 .7243 .4977 .075 Uiso calc R 1 . . H
H9C .5283 .7306 .4492 .069 Uiso calc R 1 . . H
H10C .5701 .8240 .4190 .057 Uiso calc R 1 . . H
H12C .5387 .8820 .1942 .073 Uiso calc R 1 . . H
H13C .6662 .8799 .0159 .101 Uiso calc R 1 . . H
H14C .6745 .9530 -.1137 .119 Uiso calc R 1 . . H
H15C .5681 1.0289 -.0579 .127 Uiso calc R 1 . . H
H16C .4368 1.0306 .1166 .093 Uiso calc R 1 . . H
H2D -.2269 .5625 .1994 .065 Uiso calc R 1 . . H
H31J .0860 .5246 .1037 .126 Uiso calc R 1 . . H
H31K .0090 .5767 .0684 .126 Uiso calc R 1 . . H
H31L -.0677 .5227 .0658 .126 Uiso calc R 1 . . H
H4D -.1130 .4784 .2611 .074 Uiso calc R 1 . . H
H41J .1159 .4600 .2564 .118 Uiso calc R 1 . . H
H41K .0614 .4400 .3853 .118 Uiso calc R 1 . . H
H41L .1429 .4928 .3800 .118 Uiso calc R 1 . . H
H5D -.1883 .4942 .4502 .069 Uiso calc R 1 . . H
H8D -.2474 .7463 .1884 .073 Uiso calc R 1 . . H
H9D -.0026 .7416 .2146 .069 Uiso calc R 1 . . H
H10D .0472 .6490 .2498 .058 Uiso calc R 1 . . H
H12D .0374 .6019 .4861 .065 Uiso calc R 1 . . H
H13D .1666 .6193 .6650 .081 Uiso calc R 1 . . H
H14D .1781 .5601 .8293 .096 Uiso calc R 1 . . H
H15D .0564 .4833 .8148 .102 Uiso calc R 1 . . H
H16D -.0759 .4658 .6383 .082 Uiso calc R 1 . . H

loop_
_atom_site_aniso_label
_atom_site_aniso_U_11
_atom_site_aniso_U_22
_atom_site_aniso_U_33
_atom_site_aniso_U_12
_atom_site_aniso_U_13
_atom_site_aniso_U_23
O1A .0464(11) .0677(12) .0627(11) .0160(10) -.0050(9) -.0057(10)
C2A .0298(13) .0580(17) .0561(16) -.0028(12) -.0035(11) .0030(13)
N3A .0423(12) .0473(12) .0472(12) -.0017(10) .0009(9) .0055(10)
C31A .126(3) .0498(18) .064(2) -.006(2) -.008(2) .0016(15)
C4A .0343(13) .0677(18) .0515(15) -.0093(13) .0042(11) .0120(14)
C41A .0570(19) .083(2) .068(2) -.0024(17) -.0061(15) .0199(17)
C5A .0355(14) .082(2) .0468(15) .0003(14) .0083(11) -.0012(14)
C6A .0328(13) .0443(14) .0576(16) -.0023(11) -.0023(12) .0057(12)
N7A .0349(12) .0648(15) .0690(15) .0013(11) -.0041(11) .0180(13)
C8A .0511(17) .083(2) .0690(18) .0048(16) -.0027(14) .0331(17)
C9A .0468(16) .0645(19) .0640(18) -.0080(14) .0016(13) .0211(15)
N10A .0302(11) .0559(13) .0599(14) -.0028(10) -.0022(9) .0110(11)
C11A .0429(15) .0664(18) .0461(14) .0008(14) -.0019(11) -.0010(13)
C12A .0450(16) .081(2) .0505(15) -.0093(15) .0029(12) -.0011(15)
C13A .0505(17) .072(2) .068(2) -.0108(16) -.0021(14) .0135(16)
C14A .065(2) .072(2) .070(2) -.0143(17) -.0203(18) .0077(17)
C15A .094(3) .100(3) .065(2) -.009(2) -.016(2) -.022(2)
C16A .064(2) .097(2) .0543(18) -.0040(19) .0047(14) -.0111(17)
O1B .0476(11) .0592(11) .0638(12) -.0130(9) .0084(9) -.0082(10)
C2B .0271(12) .0518(15) .0548(15) .0041(11) .0012(11) -.0001(13)
N3B .0456(12) .0421(12) .0500(13) -.0012(10) -.0001(10) -.0011(10)
C31B .128(3) .0519(18) .071(2) .001(2) .014(2) -.0100(16)
C4B .0368(13) .0523(16) .0553(15) .0083(12) .0010(11) .0083(13)
C41B .0595(19) .0633(19) .078(2) -.0043(15) .0126(16) .0099(16)
C5B .0366(14) .0577(17) .0495(15) .0007(12) -.0038(12) -.0026(13)
C6B .0272(12) .0496(15) .0620(16) .0042(11) .0016(11) .0050(13)
N7B .0321(12) .0737(16) .0841(16) .0028(11) .0078(11) .0260(14)
C8B .0473(18) .091(2) .091(2) .0070(17) .0139(16) .045(2)
C9B .0435(16) .078(2) .073(2) .0143(15) -.0001(14) .0263(17)
N10B .0284(11) .0671(15) .0616(14) .0057(10) .0032(9) .0107(12)
C11B .0447(15) .0489(15) .0482(15) .0014(12) .0017(12) .0005(12)
C12B .0480(16) .0700(19) .0516(15) .0104(15) .0048(13) .0002(14)
C13B .0471(17) .069(2) .073(2) .0106(15) .0118(14) .0122(16)
C14B .0535(19) .0602(19) .091(2) .0069(15) .0280(18) -.0007(17)
C15B .078(2) .065(2) .0640(19) -.0050(17) .0250(18) -.0165(15)
C16B .0592(18) .0598(18) .0516(16) -.0049(15) .0057(13) -.0065(13)
O1C .0422(10) .0517(11) .0726(13) -.0125(8) -.0118(9) .0125(9)
C2C .0296(13) .0548(16) .0580(16) -.0027(11) .0043(11) -.0007(13)
N3C .0346(11) .0564(14) .0524(13) -.0096(10) .0011(10) -.0036(11)
C31C .070(2) .096(3) .0623(19) -.0283(19) -.0039(16) -.0054(18)
C4C .0425(15) .0489(16) .0684(18) -.0051(12) .0107(13) -.0119(13)
C41C .0567(18) .0644(19) .080(2) -.0208(15) .0051(15) -.0094(16)
C5C .0350(14) .0406(14) .0727(18) .0023(11) .0027(12) .0051(13)
C6C .0289(12) .0507(15) .0499(14) -.0054(12) .0009(10) .0039(12)
N7C .0362(12) .0591(15) .0631(14) -.0078(11) .0041(10) .0093(11)
C8C .0581(19) .0517(17) .078(2) -.0102(15) -.0015(15) .0140(15)
C9C .0481(17) .0525(17) .0717(19) .0032(14) -.0069(14) .0097(14)
N10C .0315(11) .0530(14) .0587(13) .0002(10) -.0011(9) .0062(10)
C11C .0383(14) .0523(16) .0621(17) -.0044(13) -.0052(12) .0007(14)
C12C .0469(17) .070(2) .0651(18) .0076(15) -.0101(14) -.0066(15)
C13C .054(2) .127(3) .072(2) .009(2) -.0027(17) -.028(2)
C14C .071(3) .164(5) .064(2) -.022(3) .0113(19) -.008(3)
C15C .117(4) .120(4) .082(3) -.027(3) .023(3) .020(3)
C16C .084(2) .067(2) .082(2) -.0043(18) .0085(19) .0134(18)
O1D .0407(11) .0633(13) .0778(14) .0095(9) .0142(9) .0094(10)
C2D .0305(13) .0635(18) .0674(19) .0018(13) -.0037(13) -.0138(14)
N3D .0437(13) .0616(15) .0599(14) .0096(11) .0034(11) -.0120(11)
C31D .084(3) .100(3) .068(2) .028(2) .0107(18) -.0188(19)
C4D .0574(18) .0446(16) .083(2) -.0011(14) -.0076(16) -.0148(15)
C41D .079(2) .065(2) .093(2) .0300(18) .0035(19) -.0134(18)
C5D .0397(15) .0449(15) .089(2) -.0069(13) .0097(14) .0053(15)
C6D .0292(13) .0629(17) .0447(14) .0000(12) -.0012(10) -.0052(13)
N7D .0314(12) .0715(17) .0660(14) .0111(11) -.0049(10) -.0033(12)
C8D .0519(18) .062(2) .0688(19) .0120(15) -.0002(14) .0030(15)
C9D .0494(17) .0598(18) .0623(18) -.0021(14) -.0007(13) .0068(14)
N10D .0287(11) .0619(15) .0553(13) .0066(10) .0009(9) .0029(11)
C11D .0364(14) .0473(16) .0689(18) .0058(12) .0180(12) .0014(14)
C12D .0444(16) .0545(17) .0647(18) .0008(13) .0154(14) -.0011(14)
C13D .0514(18) .073(2) .078(2) .0018(15) .0099(16) -.0155(18)
C14D .062(2) .107(3) .071(2) .025(2) .0092(17) -.007(2)
C15D .084(3) .091(3) .081(3) .031(2) .018(2) .024(2)
C16D .063(2) .0556(18) .088(2) .0090(15) .0182(18) .0163(18)

loop_
_atom_type_symbol
_atom_type_description
_atom_type_scat_dispersion_real
_atom_type_scat_dispersion_imag
_atom_type_scat_source
C C 0.0033 0.0016 'International Tables Vol C Tables 4.2.6.8 and 6.1.1.4'
H H 0.0000 0.0000 'International Tables Vol C Tables 4.2.6.8 and 6.1.1.4'
N N 0.0061 0.0033 'International Tables Vol C Tables 4.2.6.8 and 6.1.1.4'
O O 0.0106 0.0060 'International Tables Vol C Tables 4.2.6.8 and 6.1.1.4'

loop_
_geom_angle_atom_site_label_1
_geom_angle_atom_site_label_2
_geom_angle_atom_site_label_3
_geom_angle
_geom_angle_publ_flag
C2A O1A C5A 108.4(2) no
O1A C2A N3A 105.2(2) no
O1A C2A C6A 111.1(2) no
N3A C2A C6A 112.9(2) no
C2A N3A C31A 112.6(2) no
C2A N3A C4A 102.6(2) no
C31A N3A C4A 114.7(2) no
N3A C4A C41A 113.9(2) no
N3A C4A C5A 100.7(2) no
C41A C4A C5A 116.6(2) no
O1A C5A C11A 108.8(2) no
O1A C5A C4A 103.9(2) no
C11A C5A C4A 117.6(2) no
N7A C6A N10A 111.3(2) no
N7A C6A C2A 124.6(2) no
N10A C6A C2A 124.1(2) no
C6A N7A C8A 105.0(2) no
C9A C8A N7A 110.0(2) no
N10A C9A C8A 106.1(2) no
C9A N10A C6A 107.6(2) no
C16A C11A C12A 117.6(3) no
C16A C11A C5A 121.2(2) no
C12A C11A C5A 121.2(2) no
C13A C12A C11A 120.5(3) no
C14A C13A C12A 120.8(3) no
C15A C14A C13A 119.6(3) no
C14A C15A C16A 120.3(3) no
C11A C16A C15A 121.1(3) no
C2B O1B C5B 109.06(19) no
O1B C2B N3B 105.36(19) no
O1B C2B C6B 110.0(2) no
N3B C2B C6B 113.9(2) no
C2B N3B C31B 112.0(2) no
C2B N3B C4B 103.64(19) no
C31B N3B C4B 113.3(2) no
N3B C4B C41B 113.1(2) no
N3B C4B C5B 101.5(2) no
C41B C4B C5B 117.0(2) no
O1B C5B C11B 109.3(2) no
O1B C5B C4B 104.6(2) no
C11B C5B C4B 116.9(2) no
N7B C6B N10B 110.8(2) no
N7B C6B C2B 124.5(2) no
N10B C6B C2B 124.7(2) no
C6B N7B C8B 105.1(2) no
C9B C8B N7B 110.5(3) no
C8B C9B N10B 106.2(2) no
C9B N10B C6B 107.5(2) no
C16B C11B C12B 118.6(2) no
C16B C11B C5B 121.2(2) no
C12B C11B C5B 120.2(2) no
C13B C12B C11B 120.7(3) no
C14B C13B C12B 120.0(3) no
C15B C14B C13B 120.0(3) no
C14B C15B C16B 120.2(3) no
C11B C16B C15B 120.5(3) no
C2C O1C C5C 108.74(19) no
O1C C2C N3C 104.4(2) no
O1C C2C C6C 111.1(2) no
N3C C2C C6C 112.0(2) no
C2C N3C C31C 114.2(2) no
C2C N3C C4C 103.9(2) no
C31C N3C C4C 114.5(2) no
N3C C4C C41C 112.7(2) no
N3C C4C C5C 101.7(2) no
C41C C4C C5C 116.3(2) no
O1C C5C C11C 110.9(2) no
O1C C5C C4C 104.4(2) no
C11C C5C C4C 115.1(2) no
N7C C6C N10C 111.9(2) no
N7C C6C C2C 124.9(2) no
N10C C6C C2C 123.2(2) no
C6C N7C C8C 104.7(2) no
C9C C8C N7C 110.3(3) no
C8C C9C N10C 105.9(3) no
C6C N10C C9C 107.3(2) no
C12C C11C C16C 118.5(3) no
C12C C11C C5C 122.0(3) no
C16C C11C C5C 119.5(3) no
C11C C12C C13C 120.6(3) no
C14C C13C C12C 119.8(4) no
C15C C14C C13C 119.9(4) no
C14C C15C C16C 120.3(4) no
C15C C16C C11C 120.8(4) no
C2D O1D C5D 108.6(2) no
O1D C2D N3D 104.5(2) no
O1D C2D C6D 110.0(2) no
N3D C2D C6D 113.2(2) no
C2D N3D C4D 103.4(2) no
C2D N3D C31D 113.1(2) no
C4D N3D C31D 114.1(2) no
N3D C4D C41D 113.5(3) no
N3D C4D C5D 101.1(2) no
C41D C4D C5D 115.7(3) no
O1D C5D C11D 110.6(2) no
O1D C5D C4D 104.3(2) no
C11D C5D C4D 117.0(2) no
N7D C6D N10D 111.1(2) no
N7D C6D C2D 124.5(2) no
N10D C6D C2D 124.4(2) no
C6D N7D C8D 105.2(2) no
C9D C8D N7D 110.1(3) no
C8D C9D N10D 105.8(3) no
C6D N10D C9D 107.8(2) no
C12D C11D C16D 118.1(3) no
C12D C11D C5D 121.3(3) no
C16D C11D C5D 120.6(3) no
C11D C12D C13D 120.4(3) no
C14D C13D C12D 121.0(3) no
C15D C14D C13D 119.0(4) no
C14D C15D C16D 120.5(3) no
C15D C16D C11D 120.8(3) no

loop_
_geom_bond_atom_site_label_1
_geom_bond_atom_site_label_2
_geom_bond_site_symmetry_2
_geom_bond_distance
_geom_bond_publ_flag
O1A C2A . 1.419(3) no
O1A C5A . 1.447(3) no
C2A N3A . 1.444(3) no
C2A C6A . 1.480(4) no
N3A C31A . 1.446(4) no
N3A C4A . 1.466(3) no
C4A C41A . 1.510(4) no
C4A C5A . 1.528(4) no
C5A C11A . 1.511(4) no
C6A N7A . 1.312(3) no
C6A N10A . 1.351(3) no
N7A C8A . 1.376(4) no
C8A C9A . 1.355(4) no
C9A N10A . 1.349(3) no
C11A C16A . 1.376(4) no
C11A C12A . 1.387(4) no
C12A C13A . 1.380(4) no
C13A C14A . 1.360(4) no
C14A C15A . 1.353(5) no
C15A C16A . 1.385(5) no
O1B C2B . 1.417(3) no
O1B C5B . 1.434(3) no
C2B N3B . 1.437(3) no
C2B C6B . 1.491(4) no
N3B C31B . 1.466(4) no
N3B C4B . 1.470(3) no
C4B C41B . 1.508(4) no
C4B C5B . 1.523(4) no
C5B C11B . 1.514(4) no
C6B N7B . 1.319(3) no
C6B N10B . 1.350(3) no
N7B C8B . 1.363(4) no
C8B C9B . 1.343(4) no
C9B N10B . 1.349(4) no
C11B C16B . 1.376(4) no
C11B C12B . 1.387(4) no
C12B C13B . 1.378(4) no
C13B C14B . 1.375(4) no
C14B C15B . 1.364(5) no
C15B C16B . 1.391(4) no
O1C C2C . 1.424(3) no
O1C C5C . 1.440(3) no
C2C N3C . 1.444(3) no
C2C C6C . 1.490(4) no
N3C C31C . 1.456(4) no
N3C C4C . 1.460(4) no
C4C C41C . 1.513(4) no
C4C C5C . 1.541(4) no
C5C C11C . 1.505(4) no
C6C N7C . 1.317(3) no
C6C N10C . 1.341(3) no
N7C C8C . 1.372(4) no
C8C C9C . 1.353(4) no
C9C N10C . 1.360(4) no
C11C C12C . 1.376(4) no
C11C C16C . 1.381(4) no
C12C C13C . 1.379(5) no
C13C C14C . 1.378(6) no
C14C C15C . 1.357(7) no
C15C C16C . 1.373(5) no
O1D C2D . 1.429(4) no
O1D C5D . 1.443(3) no
C2D N3D . 1.445(3) no
C2D C6D . 1.480(4) no
N3D C4D . 1.463(4) no
N3D C31D . 1.470(4) no
C4D C41D . 1.518(4) no
C4D C5D . 1.527(4) no
C5D C11D . 1.504(4) no
C6D N7D . 1.322(3) no
C6D N10D . 1.339(3) no
N7D C8D . 1.370(4) no
C8D C9D . 1.350(4) no
C9D N10D . 1.361(4) no
C11D C12D . 1.375(4) no
C11D C16D . 1.389(4) no
C12D C13D . 1.378(4) no
C13D C14D . 1.369(5) no
C14D C15D . 1.364(6) no
C15D C16D . 1.374(5) no

loop_
_geom_hbond_atom_site_label_D
_geom_hbond_atom_site_label_H
_geom_hbond_atom_site_label_A
_geom_hbond_site_symmetry_A
_geom_hbond_distance_DH
_geom_hbond_distance_HA
_geom_hbond_distance_DA
_geom_hbond_angle_DHA
_geom_hbond_publ_flag
N10A H10A N7C 1_655 0.86 2.18 2.956(3) 151 yes
N10B H10B N7D 1_655 0.86 2.09 2.883(3) 153 yes
N10C H10C N7A 1_555 0.86 2.10 2.945(3) 166 yes
N10D H10D N7B 1_555 0.86 2.03 2.866(3) 165 yes
C31B H31E C89C 1_555 0.96 2.75 3.695(4) 170 yes
C31A H31B C89D 1_655 0.96 2.94 3.845(4) 158 yes
C14A H14A C44C 1_656 0.93 2.72 3.629(4) 167 yes
C15A H15A O1C 1_656 0.93 3.02 3.766(4) 138 yes
C14B H14B C44D 1_654 0.93 2.58 3.509(4) 174 yes
C15B H15B O1D 1_654 0.93 2.72 3.590(4) 156 yes

loop_
_geom_torsion_atom_site_label_1
_geom_torsion_atom_site_label_2
_geom_torsion_atom_site_label_3
_geom_torsion_atom_site_label_4
_geom_torsion
_geom_torsion_publ_flag
O1A C2A C6A N10A 85.0(3) yes
O1B C2B C6B N10B 77.6(3) yes
O1C C2C C6C N10C 90.0(3) yes
O1D C2D C6D N10D 98.1(3) yes
O1A C5A C11A C16A 119.6(3) yes
O1B C5B C11B C16B 122.6(3) yes
O1C C5C C11C C16C 145.7(3) yes
O1D C5D C11D C16D 138.4(2) yes
O1A C2A C6A N7A -94.0(3) no
O1B C2B C6B N7B -98.2(3) no
O1C C2C C6C N7C -90.3(3) no
O1D C2D C6D N7D -80.3(3) no
C2A O1A C5A C4A -6.5(3) no
C2B O1B C5B C4B -4.2(2) no
C2C O1C C5C C4C 1.3(3) no
C2D O1D C5D C4D -4.3(3) no
N3A C4A C5A O1A 30.2(2) no
N3B C4B C5B O1B 26.3(2) no
N3C C4C C5C O1C 22.9(2) no
N3D C4D C5D O1D 28.0(3) no
C5A O1A C2A N3A -20.5(3) no
C5A O1A C2A C6A -143.0(2) no
O1A C2A N3A C31A 164.1(2) no
C6A C2A N3A C31A -74.6(3) no
O1A C2A N3A C4A 40.2(2) no
C6A C2A N3A C4A 161.6(2) no
C2A N3A C4A C41A -168.4(2) no
C31A N3A C4A C41A 69.2(3) no
C2A N3A C4A C5A -42.7(2) no
C31A N3A C4A C5A -165.1(2) no
C2A O1A C5A C11A 119.6(2) no
C41A C4A C5A O1A 154.1(2) no
N3A C4A C5A C11A -90.0(3) no
C41A C4A C5A C11A 33.8(3) no
N3A C2A C6A N7A 148.1(3) no
N3A C2A C6A N10A -32.9(4) no
N10A C6A N7A C8A -0.9(3) no
C2A C6A N7A C8A 178.2(3) no
C6A N7A C8A C9A 0.7(4) no
N7A C8A C9A N10A -0.3(4) no
C8A C9A N10A C6A -0.3(3) no
N7A C6A N10A C9A 0.8(3) no
C2A C6A N10A C9A -178.3(2) no
C4A C5A C11A C16A -122.8(3) no
O1A C5A C11A C12A -59.7(3) no
C4A C5A C11A C12A 57.9(4) no
C16A C11A C12A C13A -0.4(5) no
C5A C11A C12A C13A 178.9(3) no
C11A C12A C13A C14A -0.4(5) no
C12A C13A C14A C15A 0.9(5) no
C13A C14A C15A C16A -0.7(6) no
C12A C11A C16A C15A 0.6(5) no
C5A C11A C16A C15A -178.7(3) no
C14A C15A C16A C11A -0.1(6) no
C5B O1B C2B N3B -20.5(2) no
C5B O1B C2B C6B -143.6(2) no
O1B C2B N3B C31B 159.9(2) no
C6B C2B N3B C31B -79.5(3) no
O1B C2B N3B C4B 37.5(2) no
C6B C2B N3B C4B 158.1(2) no
C2B N3B C4B C41B -164.9(2) no
C31B N3B C4B C41B 73.5(3) no
C2B N3B C4B C5B -38.8(2) no
C31B N3B C4B C5B -160.4(3) no
C2B O1B C5B C11B 121.8(2) no
C41B C4B C5B O1B 149.9(2) no
N3B C4B C5B C11B -94.7(2) no
C41B C4B C5B C11B 28.9(3) no
N3B C2B C6B N7B 143.9(3) no
N3B C2B C6B N10B -40.3(4) no
N10B C6B N7B C8B -0.4(3) no
C2B C6B N7B C8B 175.9(3) no
C6B N7B C8B C9B 0.3(4) no
N7B C8B C9B N10B 0.0(4) no
C8B C9B N10B C6B -0.2(4) no
N7B C6B N10B C9B 0.4(3) no
C2B C6B N10B C9B -175.9(3) no
C4B C5B C11B C16B -119.0(3) no
O1B C5B C11B C12B -57.5(3) no
C4B C5B C11B C12B 61.0(3) no
C16B C11B C12B C13B -0.9(4) no
C5B C11B C12B C13B 179.2(3) no
C11B C12B C13B C14B 0.0(5) no
C12B C13B C14B C15B 1.0(5) no
C13B C14B C15B C16B -1.0(5) no
C12B C11B C16B C15B 0.8(4) no
C5B C11B C16B C15B -179.2(3) no
C14B C15B C16B C11B 0.1(5) no
C5C O1C C2C N3C -25.6(3) no
C5C O1C C2C C6C -146.5(2) no
O1C C2C N3C C31C 165.9(2) no
C6C C2C N3C C31C -73.8(3) no
O1C C2C N3C C4C 40.6(2) no
C6C C2C N3C C4C 160.9(2) no
C2C N3C C4C C41C -163.7(2) no
C31C N3C C4C C41C 71.2(3) no
C2C N3C C4C C5C -38.5(2) no
C31C N3C C4C C5C -163.7(2) no
C2C O1C C5C C11C 125.9(2) no
C41C C4C C5C O1C 145.6(2) no
N3C C4C C5C C11C -98.9(2) no
C41C C4C C5C C11C 23.8(3) no
N3C C2C C6C N7C 153.4(2) no
N3C C2C C6C N10C -26.3(4) no
N10C C6C N7C C8C -0.3(3) no
C2C C6C N7C C8C 180.0(3) no
C6C N7C C8C C9C 0.4(3) no
N7C C8C C9C N10C -0.4(3) no
N7C C6C N10C C9C 0.0(3) no
C2C C6C N10C C9C 179.7(2) no
C8C C9C N10C C6C 0.2(3) no
O1C C5C C11C C12C -35.0(3) no
C4C C5C C11C C12C 83.3(3) no
C4C C5C C11C C16C -96.1(3) no
C16C C11C C12C C13C 0.7(4) no
C5C C11C C12C C13C -178.6(3) no
C11C C12C C13C C14C -0.9(5) no
C12C C13C C14C C15C 1.9(6) no
C13C C14C C15C C16C -2.8(7) no
C14C C15C C16C C11C 2.6(6) no
C12C C11C C16C C15C -1.5(5) no
C5C C11C C16C C15C 177.8(3) no
C5D O1D C2D N3D -21.7(3) no
C5D O1D C2D C6D -143.5(2) no
O1D C2D N3D C4D 40.0(3) no
C6D C2D N3D C4D 159.7(2) no
O1D C2D N3D C31D 163.8(3) no
C6D C2D N3D C31D -76.5(3) no
C2D N3D C4D C41D -166.0(2) no
C31D N3D C4D C41D 70.8(3) no
C2D N3D C4D C5D -41.4(3) no
C31D N3D C4D C5D -164.6(2) no
C2D O1D C5D C11D 122.4(2) no
C41D C4D C5D O1D 151.1(3) no
N3D C4D C5D C11D -94.6(3) no
C41D C4D C5D C11D 28.5(4) no
N3D C2D C6D N7D 163.2(2) no
N3D C2D C6D N10D -18.4(4) no
N10D C6D N7D C8D -0.2(3) no
C2D C6D N7D C8D 178.3(3) no
C6D N7D C8D C9D 0.1(3) no
N7D C8D C9D N10D 0.0(3) no
N7D C6D N10D C9D 0.2(3) no
C2D C6D N10D C9D -178.3(2) no
C8D C9D N10D C6D -0.1(3) no
O1D C5D C11D C12D -41.2(3) no
C4D C5D C11D C12D 78.1(3) no
C4D C5D C11D C16D -102.3(3) no
C16D C11D C12D C13D -0.5(4) no
C5D C11D C12D C13D 179.2(2) no
C11D C12D C13D C14D 0.7(4) no
C12D C13D C14D C15D -0.4(5) no
C13D C14D C15D C16D -0.1(5) no
C14D C15D C16D C11D 0.4(5) no
C12D C11D C16D C15D -0.1(4) no
C5D C11D C16D C15D -179.7(3) no

loop_
_cod_related_entry_id
_cod_related_entry_database
_cod_related_entry_code
1 ChemSpider 24729437
